data_7036221
loop_
_publ_author_name
'Barth, Sven'
'Biegger, Felix'
'Puchberger, Michael'

_publ_section_title
;
 Synthesis and characterisation of thioether functionalised gallium and
 indium alkoxides.
;
_journal_issue 37
_journal_name_full 'Dalton transactions (Cambridge, England : 2003)'
_journal_page_first 16439
_journal_page_last 16445
_journal_paper_doi 10.1039/c5dt02777b
_journal_volume 44
_journal_year 2015
_chemical_formula_moiety 'C33 H72 Ga N3 O3 S3'
_chemical_formula_sum 'C33 H72 Ga N3 O3 S3'
_chemical_formula_weight 724.84
_chemical_name_systematic
; 
 Gallium tris[1-tert.-butylthio-3-(diethylamino)propan-2-olate] 
;
_space_group_IT_number 2
_symmetry_cell_setting triclinic
_symmetry_space_group_name_Hall '-P 1'
_symmetry_space_group_name_H-M 'P -1'
_atom_sites_solution_hydrogens geom
_atom_sites_solution_primary direct
_atom_sites_solution_secondary difmap
_audit_creation_method SHELXL-97
_audit_update_record
;
2014-05-21 deposited with the CCDC.
2015-08-20 downloaded from the CCDC.
;
_cell_angle_alpha 108.527(4)
_cell_angle_beta 97.665(4)
_cell_angle_gamma 108.690(2)
_cell_formula_units_Z 2
_cell_length_a 10.9239(16)
_cell_length_b 12.8002(18)
_cell_length_c 17.470(4)
_cell_measurement_reflns_used 5287
_cell_measurement_temperature 100(2)
_cell_measurement_theta_max 27.03
_cell_measurement_theta_min 2.57
_cell_volume 2117.5(7)
_computing_cell_refinement 'SAINT-Plus (Bruker, 2008)'
_computing_data_collection 'SMART (Bruker, 2008)'
_computing_data_reduction 'SAINT-Plus (bruker, 2008)'
_computing_structure_refinement 'SHELXL-97 (Sheldrick, 1997)'
_computing_structure_solution 'SHELXS-97 (Sheldrick, 1990)'
_diffrn_ambient_temperature 100(2)
_diffrn_measured_fraction_theta_full 0.988
_diffrn_measured_fraction_theta_max 0.988
_diffrn_measurement_device_type 'Bruker SMART APEX CCD'
_diffrn_measurement_method '\w scans'
_diffrn_radiation_monochromator graphite
_diffrn_radiation_source 'fine-focus sealed tube'
_diffrn_radiation_type MoK\a
_diffrn_radiation_wavelength 0.71073
_diffrn_reflns_av_R_equivalents 0.0272
_diffrn_reflns_av_sigmaI/netI 0.0510
_diffrn_reflns_limit_h_max 13
_diffrn_reflns_limit_h_min -12
_diffrn_reflns_limit_k_max 14
_diffrn_reflns_limit_k_min -15
_diffrn_reflns_limit_l_max 20
_diffrn_reflns_limit_l_min -13
_diffrn_reflns_number 11387
_diffrn_reflns_theta_full 25.03
_diffrn_reflns_theta_max 25.03
_diffrn_reflns_theta_min 2.10
_exptl_absorpt_coefficient_mu 0.829
_exptl_absorpt_correction_T_max 0.9217
_exptl_absorpt_correction_T_min 0.7327
_exptl_absorpt_correction_type multi-scan
_exptl_crystal_colour colourless
_exptl_crystal_density_diffrn 1.137
_exptl_crystal_density_method 'not measured'
_exptl_crystal_description Rod
_exptl_crystal_F_000 788
_exptl_crystal_size_max 0.40
_exptl_crystal_size_mid 0.16
_exptl_crystal_size_min 0.10
_refine_diff_density_max 0.645
_refine_diff_density_min -1.433
_refine_diff_density_rms 0.085
_refine_ls_extinction_method none
_refine_ls_goodness_of_fit_ref 1.045
_refine_ls_hydrogen_treatment mixed
_refine_ls_matrix_type full
_refine_ls_number_parameters 403
_refine_ls_number_reflns 7385
_refine_ls_number_restraints 0
_refine_ls_restrained_S_all 1.045
_refine_ls_R_factor_all 0.0618
_refine_ls_R_factor_gt 0.0484
_refine_ls_shift/su_max 0.001
_refine_ls_shift/su_mean 0.000
_refine_ls_structure_factor_coef Fsqd
_refine_ls_weighting_details 'calc w=1/[\s^2^(Fo^2^)+(0.0954P)^2^+0.0000P] where P=(Fo^2^+2Fc^2^)/3'
_refine_ls_weighting_scheme calc
_refine_ls_wR_factor_gt 0.1365
_refine_ls_wR_factor_ref 0.1441
_reflns_number_gt 5897
_reflns_number_total 7385
_reflns_threshold_expression >2sigma(I)
_cod_data_source_file c5dt02777b2.cif
_cod_data_source_block z
_cod_depositor_comments 'Adding full bibliography for 7036220--7036221.cif.'
_cod_original_cell_volume 2117.5(6)
_cod_database_code 7036221

loop_
_symmetry_equiv_pos_as_xyz
'x, y, z'
'-x, -y, -z'

loop_
_atom_site_label
_atom_site_type_symbol
_atom_site_fract_x
_atom_site_fract_y
_atom_site_fract_z
_atom_site_U_iso_or_equiv
_atom_site_adp_type
_atom_site_occupancy
_atom_site_symmetry_multiplicity
_atom_site_calc_flag
_atom_site_refinement_flags
Ga1 Ga 0.65657(3) 0.74072(3) 0.68450(2) 0.02362(13) Uani 1 1 d .
S1 S 0.35276(8) 0.28376(7) 0.62173(5) 0.0291(2) Uani 1 1 d .
S2 S 0.91190(9) 1.17291(7) 0.65318(6) 0.0362(2) Uani 1 1 d .
S3 S 0.84590(9) 1.09153(8) 0.95702(6) 0.0402(2) Uani 1 1 d .
O1 O 0.6195(2) 0.58296(17) 0.61625(13) 0.0267(5) Uani 1 1 d .
O2 O 0.6545(2) 0.87120(18) 0.65938(15) 0.0304(5) Uani 1 1 d .
O3 O 0.6840(2) 0.75255(19) 0.79382(14) 0.0357(6) Uani 1 1 d .
N1 N 0.4340(2) 0.6743(2) 0.66144(16) 0.0251(6) Uani 1 1 d .
N2 N 0.8625(2) 0.7971(2) 0.66823(16) 0.0248(6) Uani 1 1 d .
N3 N 0.6723(3) 0.7481(2) 0.96159(17) 0.0362(7) Uani 1 1 d .
C1 C 0.4929(3) 0.4957(3) 0.6085(2) 0.0251(7) Uani 1 1 d .
H1 H 0.4401 0.4579 0.5487 0.030 Uiso 1 1 calc R
C2 C 0.4127(3) 0.5534(3) 0.6629(2) 0.0266(7) Uani 1 1 d .
H2A H 0.3162 0.5017 0.6412 0.032 Uiso 1 1 calc R
H2B H 0.4423 0.5610 0.7212 0.032 Uiso 1 1 calc R
C3 C 0.3718(3) 0.6650(3) 0.57601(19) 0.0283(7) Uani 1 1 d .
H3A H 0.4073 0.6182 0.5347 0.034 Uiso 1 1 calc R
H3B H 0.4008 0.7463 0.5754 0.034 Uiso 1 1 calc R
C4 C 0.2168(3) 0.6069(3) 0.5471(2) 0.0384(8) Uani 1 1 d .
H4A H 0.1862 0.6047 0.4911 0.058 Uiso 1 1 calc R
H4B H 0.1799 0.6538 0.5863 0.058 Uiso 1 1 calc R
H4C H 0.1864 0.5253 0.5457 0.058 Uiso 1 1 calc R
C5 C 0.3831(3) 0.7389(3) 0.7290(2) 0.0312(7) Uani 1 1 d .
H5A H 0.4366 0.7510 0.7838 0.037 Uiso 1 1 calc R
H5B H 0.2892 0.6880 0.7222 0.037 Uiso 1 1 calc R
C6 C 0.3885(3) 0.8610(3) 0.7300(2) 0.0350(8) Uani 1 1 d .
H6A H 0.3707 0.9045 0.7817 0.053 Uiso 1 1 calc R
H6B H 0.3207 0.8489 0.6817 0.053 Uiso 1 1 calc R
H6C H 0.4775 0.9072 0.7271 0.053 Uiso 1 1 calc R
C7 C 0.5162(3) 0.3982(3) 0.6358(2) 0.0269(7) Uani 1 1 d .
H7A H 0.5677 0.4340 0.6952 0.032 Uiso 1 1 calc R
H7B H 0.5680 0.3617 0.6015 0.032 Uiso 1 1 calc R
C8 C 0.3923(3) 0.1629(3) 0.6413(2) 0.0301(7) Uani 1 1 d .
C9 C 0.2521(4) 0.0656(3) 0.6231(3) 0.0463(10) Uani 1 1 d .
H9A H 0.2617 -0.0008 0.6362 0.069 Uiso 1 1 calc R
H9B H 0.2056 0.0364 0.5639 0.069 Uiso 1 1 calc R
H9C H 0.2001 0.0996 0.6578 0.069 Uiso 1 1 calc R
C10 C 0.4702(4) 0.1149(3) 0.5807(2) 0.0436(9) Uani 1 1 d .
H10A H 0.4783 0.0437 0.5868 0.065 Uiso 1 1 calc R
H10B H 0.5597 0.1764 0.5939 0.065 Uiso 1 1 calc R
H10C H 0.4220 0.0941 0.5231 0.065 Uiso 1 1 calc R
C11 C 0.4705(4) 0.2060(3) 0.7328(2) 0.0433(9) Uani 1 1 d .
H11A H 0.4823 0.1387 0.7434 0.065 Uiso 1 1 calc R
H11B H 0.4207 0.2386 0.7700 0.065 Uiso 1 1 calc R
H11C H 0.5584 0.2682 0.7432 0.065 Uiso 1 1 calc R
C12 C 0.7747(3) 0.9467(3) 0.6501(2) 0.0283(7) Uani 1 1 d .
H12 H 0.7690 0.9251 0.5891 0.034 Uiso 1 1 calc R
C13 C 0.8960(3) 0.9290(3) 0.69148(19) 0.0258(7) Uani 1 1 d .
H13A H 0.9748 0.9639 0.6722 0.031 Uiso 1 1 calc R
H13B H 0.9182 0.9700 0.7530 0.031 Uiso 1 1 calc R
C14 C 0.9688(3) 0.7798(3) 0.7220(2) 0.0293(7) Uani 1 1 d .
H14A H 0.9799 0.8271 0.7814 0.035 Uiso 1 1 calc R
H14B H 1.0550 0.8116 0.7086 0.035 Uiso 1 1 calc R
C15 C 0.9382(4) 0.6505(3) 0.7109(3) 0.0447(9) Uani 1 1 d .
H15A H 1.0038 0.6475 0.7534 0.067 Uiso 1 1 calc R
H15B H 0.9432 0.6057 0.6551 0.067 Uiso 1 1 calc R
H15C H 0.8481 0.6150 0.7170 0.067 Uiso 1 1 calc R
C16 C 0.8471(3) 0.7345(3) 0.57645(19) 0.0276(7) Uani 1 1 d .
H16A H 0.7673 0.7377 0.5446 0.033 Uiso 1 1 calc R
H16B H 0.8291 0.6493 0.5651 0.033 Uiso 1 1 calc R
C17 C 0.9665(3) 0.7834(3) 0.5421(2) 0.0346(8) Uani 1 1 d .
H17A H 0.9481 0.7324 0.4832 0.052 Uiso 1 1 calc R
H17B H 1.0475 0.7840 0.5743 0.052 Uiso 1 1 calc R
H17C H 0.9797 0.8649 0.5471 0.052 Uiso 1 1 calc R
C18 C 0.7885(3) 1.0774(3) 0.6890(2) 0.0326(7) Uani 1 1 d .
H18A H 0.8167 1.1061 0.7508 0.039 Uiso 1 1 calc R
H18B H 0.7007 1.0823 0.6732 0.039 Uiso 1 1 calc R
C19 C 0.9818(3) 1.3202(3) 0.7426(2) 0.0300(7) Uani 1 1 d .
C20 C 1.0623(4) 1.3125(3) 0.8184(2) 0.0491(10) Uani 1 1 d .
H20A H 1.1007 1.3910 0.8645 0.074 Uiso 1 1 calc R
H20B H 1.1344 1.2875 0.8029 0.074 Uiso 1 1 calc R
H20C H 1.0030 1.2541 0.8359 0.074 Uiso 1 1 calc R
C21 C 0.8697(4) 1.3624(3) 0.7639(3) 0.0417(9) Uani 1 1 d .
H21A H 0.9084 1.4411 0.8098 0.063 Uiso 1 1 calc R
H21B H 0.8072 1.3053 0.7809 0.063 Uiso 1 1 calc R
H21C H 0.8218 1.3678 0.7146 0.063 Uiso 1 1 calc R
C22 C 1.0775(3) 1.4050(3) 0.7108(2) 0.0382(8) Uani 1 1 d .
H22A H 1.1214 1.4847 0.7554 0.057 Uiso 1 1 calc R
H22B H 1.0264 1.4098 0.6624 0.057 Uiso 1 1 calc R
H22C H 1.1455 1.3742 0.6944 0.057 Uiso 1 1 calc R
C23 C 0.7687(3) 0.8507(3) 0.8677(2) 0.0332(8) Uani 1 1 d .
H23 H 0.8566 0.8865 0.8563 0.040 Uiso 1 1 calc R
C24 C 0.7943(3) 0.8073(3) 0.9386(2) 0.0358(8) Uani 1 1 d .
H24A H 0.8388 0.7506 0.9215 0.043 Uiso 1 1 calc R
H24B H 0.8568 0.8766 0.9888 0.043 Uiso 1 1 calc R
C25 C 0.6115(4) 0.6168(3) 0.9099(2) 0.0441(9) Uani 1 1 d .
H25A H 0.6603 0.5769 0.9344 0.053 Uiso 1 1 calc R
H25B H 0.6230 0.6035 0.8527 0.053 Uiso 1 1 calc R
C26 C 0.4619(4) 0.5589(3) 0.9040(3) 0.0548(11) Uani 1 1 d .
H26A H 0.4274 0.4739 0.8680 0.082 Uiso 1 1 calc R
H26B H 0.4129 0.5983 0.8803 0.082 Uiso 1 1 calc R
H26C H 0.4501 0.5676 0.9600 0.082 Uiso 1 1 calc R
C27 C 0.7045(4) 0.7684(3) 1.0516(2) 0.0496(10) Uani 1 1 d .
H27A H 0.7846 0.7509 1.0654 0.060 Uiso 1 1 calc R
H27B H 0.6290 0.7125 1.0625 0.060 Uiso 1 1 calc R
C28 C 0.7312(5) 0.8974(4) 1.1088(2) 0.0620(13) Uani 1 1 d .
H28A H 0.7483 0.9054 1.1673 0.093 Uiso 1 1 calc R
H28B H 0.6528 0.9159 1.0947 0.093 Uiso 1 1 calc R
H28C H 0.8094 0.9530 1.1008 0.093 Uiso 1 1 calc R
C29 C 0.7090(3) 0.9479(3) 0.8914(2) 0.0339(8) Uani 1 1 d .
H29A H 0.6413 0.9274 0.9224 0.041 Uiso 1 1 calc R
H29B H 0.6649 0.9531 0.8402 0.041 Uiso 1 1 calc R
C30 C 0.7588(4) 1.1942(3) 0.9937(2) 0.0375(8) Uani 1 1 d .
C31 C 0.6624(4) 1.1897(4) 0.9194(3) 0.0529(10) Uani 1 1 d .
H31A H 0.6205 1.2468 0.9395 0.079 Uiso 1 1 calc R
H31B H 0.5930 1.1090 0.8911 0.079 Uiso 1 1 calc R
H31C H 0.7120 1.2106 0.8801 0.079 Uiso 1 1 calc R
C32 C 0.8727(5) 1.3190(3) 1.0368(3) 0.0594(12) Uani 1 1 d .
H32A H 0.8353 1.3784 1.0604 0.089 Uiso 1 1 calc R
H32B H 0.9183 1.3390 0.9956 0.089 Uiso 1 1 calc R
H32C H 0.9369 1.3189 1.0816 0.089 Uiso 1 1 calc R
C33 C 0.6843(5) 1.1618(4) 1.0564(3) 0.0596(12) Uani 1 1 d .
H33A H 0.6407 1.2176 1.0763 0.089 Uiso 1 1 calc R
H33B H 0.7480 1.1669 1.1039 0.089 Uiso 1 1 calc R
H33C H 0.6164 1.0802 1.0291 0.089 Uiso 1 1 calc R

loop_
_atom_site_aniso_label
_atom_site_aniso_U_11
_atom_site_aniso_U_22
_atom_site_aniso_U_33
_atom_site_aniso_U_23
_atom_site_aniso_U_13
_atom_site_aniso_U_12
Ga1 0.0249(2) 0.01780(19) 0.0266(2) 0.00920(14) 0.00840(14) 0.00486(14)
S1 0.0248(4) 0.0212(4) 0.0430(5) 0.0170(4) 0.0100(4) 0.0059(3)
S2 0.0462(5) 0.0200(4) 0.0407(5) 0.0125(4) 0.0206(4) 0.0060(4)
S3 0.0351(5) 0.0309(5) 0.0428(5) 0.0068(4) 0.0078(4) 0.0062(4)
O1 0.0252(11) 0.0175(10) 0.0343(12) 0.0098(9) 0.0135(9) 0.0025(8)
O2 0.0246(11) 0.0207(11) 0.0486(14) 0.0192(10) 0.0106(10) 0.0061(9)
O3 0.0401(13) 0.0316(12) 0.0310(12) 0.0114(10) 0.0089(11) 0.0090(11)
N1 0.0279(13) 0.0181(12) 0.0288(14) 0.0099(11) 0.0088(11) 0.0069(11)
N2 0.0286(13) 0.0164(12) 0.0278(14) 0.0084(11) 0.0073(11) 0.0067(10)
N3 0.0465(17) 0.0315(15) 0.0278(14) 0.0112(12) 0.0096(13) 0.0116(13)
C1 0.0253(15) 0.0174(14) 0.0307(16) 0.0100(13) 0.0093(13) 0.0044(12)
C2 0.0279(16) 0.0218(15) 0.0325(17) 0.0143(13) 0.0096(14) 0.0080(13)
C3 0.0303(16) 0.0257(16) 0.0297(17) 0.0132(14) 0.0054(14) 0.0103(13)
C4 0.0340(18) 0.0295(18) 0.046(2) 0.0099(16) 0.0045(16) 0.0122(15)
C5 0.0314(17) 0.0255(16) 0.0349(18) 0.0097(14) 0.0149(15) 0.0082(14)
C6 0.0371(18) 0.0263(17) 0.0414(19) 0.0110(15) 0.0124(16) 0.0129(14)
C7 0.0236(15) 0.0216(15) 0.0347(17) 0.0135(14) 0.0084(14) 0.0048(12)
C8 0.0285(16) 0.0201(15) 0.0434(19) 0.0168(14) 0.0065(15) 0.0079(13)
C9 0.037(2) 0.0281(18) 0.074(3) 0.0309(19) 0.0071(19) 0.0037(16)
C10 0.049(2) 0.0309(19) 0.049(2) 0.0109(17) 0.0086(18) 0.0191(17)
C11 0.043(2) 0.042(2) 0.046(2) 0.0271(18) 0.0088(18) 0.0093(17)
C12 0.0284(16) 0.0230(16) 0.0325(17) 0.0119(14) 0.0126(14) 0.0057(13)
C13 0.0274(15) 0.0188(15) 0.0282(16) 0.0086(13) 0.0077(13) 0.0057(12)
C14 0.0257(16) 0.0286(16) 0.0340(18) 0.0141(14) 0.0055(14) 0.0097(13)
C15 0.043(2) 0.0335(19) 0.057(2) 0.0218(18) 0.0040(19) 0.0148(17)
C16 0.0306(16) 0.0218(15) 0.0295(17) 0.0108(13) 0.0106(14) 0.0068(13)
C17 0.0352(18) 0.0304(17) 0.0345(18) 0.0110(15) 0.0137(15) 0.0074(15)
C18 0.0321(17) 0.0212(16) 0.047(2) 0.0170(15) 0.0145(15) 0.0081(13)
C19 0.0303(16) 0.0197(15) 0.0398(19) 0.0130(14) 0.0105(15) 0.0071(13)
C20 0.045(2) 0.042(2) 0.051(2) 0.0225(19) 0.0004(19) 0.0045(17)
C21 0.0401(19) 0.0289(18) 0.059(2) 0.0171(17) 0.0242(18) 0.0117(16)
C22 0.0369(19) 0.0238(17) 0.057(2) 0.0180(16) 0.0215(18) 0.0089(15)
C23 0.0334(17) 0.0307(17) 0.0342(18) 0.0121(15) 0.0110(15) 0.0102(14)
C24 0.0387(19) 0.042(2) 0.0287(17) 0.0143(16) 0.0049(15) 0.0181(16)
C25 0.060(2) 0.037(2) 0.036(2) 0.0162(17) 0.0095(18) 0.0188(18)
C26 0.062(3) 0.039(2) 0.057(3) 0.020(2) 0.015(2) 0.010(2)
C27 0.066(3) 0.049(2) 0.034(2) 0.0207(18) 0.0118(19) 0.019(2)
C28 0.084(3) 0.049(2) 0.032(2) 0.0108(19) 0.018(2) 0.003(2)
C29 0.0352(18) 0.0278(17) 0.0306(17) 0.0085(14) 0.0044(15) 0.0066(14)
C30 0.046(2) 0.0299(18) 0.0290(17) 0.0067(15) 0.0092(16) 0.0100(16)
C31 0.061(3) 0.048(2) 0.049(2) 0.0149(19) 0.006(2) 0.028(2)
C32 0.066(3) 0.034(2) 0.056(3) 0.0042(19) 0.008(2) 0.009(2)
C33 0.084(3) 0.047(2) 0.053(3) 0.016(2) 0.038(2) 0.027(2)

loop_
_atom_type_symbol
_atom_type_description
_atom_type_scat_dispersion_real
_atom_type_scat_dispersion_imag
_atom_type_scat_source
C C 0.0033 0.0016 'International Tables Vol C Tables 4.2.6.8 and 6.1.1.4'
H H 0.0000 0.0000 'International Tables Vol C Tables 4.2.6.8 and 6.1.1.4'
N N 0.0061 0.0033 'International Tables Vol C Tables 4.2.6.8 and 6.1.1.4'
O O 0.0106 0.0060 'International Tables Vol C Tables 4.2.6.8 and 6.1.1.4'
S S 0.1246 0.1234 'International Tables Vol C Tables 4.2.6.8 and 6.1.1.4'
Ga Ga 0.2307 1.6083 'International Tables Vol C Tables 4.2.6.8 and 6.1.1.4'

loop_
_geom_angle_atom_site_label_1
_geom_angle_atom_site_label_2
_geom_angle_atom_site_label_3
_geom_angle
O3 Ga1 O2 120.09(10)
O3 Ga1 O1 107.91(10)
O2 Ga1 O1 131.75(10)
O3 Ga1 N2 103.06(10)
O2 Ga1 N2 83.56(9)
O1 Ga1 N2 90.67(9)
O3 Ga1 N1 93.58(10)
O2 Ga1 N1 89.19(9)
O1 Ga1 N1 82.97(9)
N2 Ga1 N1 163.32(9)
C7 S1 C8 104.71(14)
C18 S2 C19 103.43(15)
C29 S3 C30 103.92(16)
C1 O1 Ga1 116.75(17)
C12 O2 Ga1 118.28(18)
C23 O3 Ga1 129.4(2)
C5 N1 C2 108.8(2)
C5 N1 C3 113.3(2)
C2 N1 C3 111.3(2)
C5 N1 Ga1 115.61(18)
C2 N1 Ga1 97.00(17)
C3 N1 Ga1 109.79(18)
C16 N2 C13 111.4(2)
C16 N2 C14 111.7(2)
C13 N2 C14 109.3(2)
C16 N2 Ga1 105.38(17)
C13 N2 Ga1 99.92(17)
C14 N2 Ga1 118.56(19)
C27 N3 C24 110.5(3)
C27 N3 C25 109.7(3)
C24 N3 C25 110.8(3)
O1 C1 C7 109.1(2)
O1 C1 C2 111.2(2)
C7 C1 C2 109.8(2)
N1 C2 C1 110.1(2)
N1 C3 C4 115.7(3)
N1 C5 C6 114.2(3)
C1 C7 S1 108.7(2)
C11 C8 C10 111.0(3)
C11 C8 C9 110.7(3)
C10 C8 C9 110.2(3)
C11 C8 S1 110.7(2)
C10 C8 S1 111.2(2)
C9 C8 S1 102.8(2)
O2 C12 C13 110.2(2)
O2 C12 C18 109.1(2)
C13 C12 C18 111.2(3)
N2 C13 C12 109.1(2)
N2 C14 C15 114.2(3)
N2 C16 C17 116.6(2)
C12 C18 S2 110.8(2)
C21 C19 C20 111.7(3)
C21 C19 C22 110.5(3)
C20 C19 C22 109.4(3)
C21 C19 S2 110.5(2)
C20 C19 S2 110.1(2)
C22 C19 S2 104.3(2)
O3 C23 C24 110.0(3)
O3 C23 C29 110.6(3)
C24 C23 C29 112.5(3)
N3 C24 C23 114.6(3)
N3 C25 C26 113.4(3)
N3 C27 C28 112.6(3)
C23 C29 S3 108.3(2)
C33 C30 C31 110.8(3)
C33 C30 C32 110.5(3)
C31 C30 C32 110.4(3)
C33 C30 S3 110.2(3)
C31 C30 S3 110.5(2)
C32 C30 S3 104.3(3)

loop_
_geom_bond_atom_site_label_1
_geom_bond_atom_site_label_2
_geom_bond_distance
Ga1 O3 1.842(2)
Ga1 O2 1.863(2)
Ga1 O1 1.866(2)
Ga1 N2 2.219(3)
Ga1 N1 2.234(2)
S1 C7 1.836(3)
S1 C8 1.850(3)
S2 C18 1.833(3)
S2 C19 1.862(3)
S3 C29 1.836(3)
S3 C30 1.863(4)
O1 C1 1.429(3)
O2 C12 1.423(4)
O3 C23 1.416(4)
N1 C5 1.496(4)
N1 C2 1.499(4)
N1 C3 1.506(4)
N2 C16 1.506(4)
N2 C13 1.509(4)
N2 C14 1.512(4)
N3 C27 1.482(4)
N3 C24 1.483(4)
N3 C25 1.498(4)
C1 C7 1.549(4)
C1 C2 1.551(4)
C3 C4 1.549(4)
C5 C6 1.539(4)
C8 C11 1.537(5)
C8 C10 1.543(5)
C8 C9 1.548(4)
C12 C13 1.540(4)
C12 C18 1.540(4)
C14 C15 1.521(5)
C16 C17 1.541(4)
C19 C21 1.532(5)
C19 C20 1.536(5)
C19 C22 1.547(4)
C23 C24 1.537(5)
C23 C29 1.552(5)
C25 C26 1.537(6)
C27 C28 1.541(6)
C30 C33 1.531(5)
C30 C31 1.532(5)
C30 C32 1.542(5)
